data_4513623
loop_
_publ_author_name
'Liao, J.-H.'
'Tsai, M.-C.'

_publ_section_title
;
 Synthesis and crystal growth of two novel layered structures, Na K La Nb
 O5 and Na2 K2 Gd4 Nb2 O18, in molten hydroxide salts
;
_journal_name_full 'Crystal Growth and Design'
_journal_page_first 83
_journal_page_last 85
_journal_volume 2
_journal_year 2002
_chemical_formula_sum 'K La Na Nb O5'
_chemical_name_systematic 'Na K La Nb O5'
_space_group_IT_number 129
_symmetry_space_group_name_Hall '-P 4a 2a'
_symmetry_space_group_name_H-M 'P 4/n m m :2'
_cell_angle_alpha 90
_cell_angle_beta 90
_cell_angle_gamma 90
_cell_formula_units_Z 2
_cell_length_a 5.8135
_cell_length_b 5.8135
_cell_length_c 8.2804
_cell_volume 279.851
_citation_journal_id_ASTM CGDEFU
_cod_data_source_file Liao_CGDEFU_2002_218.cif
_cod_data_source_block K1La1Na1Nb1O5
_cod_original_cell_volume 279.8509
_cod_original_formula_sum 'K1 La1 Na1 Nb1 O5'
_cod_database_code 4513623

loop_
_symmetry_equiv_pos_as_xyz
x,y,z
-y+1/2,x,z
-x+1/2,-y+1/2,z
y,-x+1/2,z
x+1/2,-y,-z
y+1/2,x+1/2,-z
-x,y+1/2,-z
-y,-x,-z
-x,-y,-z
y-1/2,-x,-z
x-1/2,y-1/2,-z
-y,x-1/2,-z
-x-1/2,y,z
-y-1/2,-x-1/2,z
x,-y-1/2,z
y,x,z

loop_
_atom_site_label
_atom_site_type_symbol
_atom_site_fract_x
_atom_site_fract_y
_atom_site_fract_z
_atom_site_occupancy
_atom_site_U_iso_or_equiv
La1 La+3 0.25 0.75 0.5 1 0.0
K1 K+1 0.25 0.75 0 1 0.0
Nb1 Nb+5 0.25 0.25 0.25381 1 0.0
O1 O-2 0.0226 0.4774 0.324 1 0.0
O2 O-2 0.25 0.25 0.0329 1 0.0
Na1 Na+1 0.25 0.25 0.759 1 0.0
